data_7153013
loop_
_publ_author_name
'Rostovskii, Nikolai V.'
'Novikov, Mikhail S.'
'Khlebnikov, Alexander F.'
'Korneev, Sergei M.'
'Yufit, Dmitry S.'

_publ_section_title
;
 Cu(ii)-catalyzed domino reaction of 2H-azirines with diazotetramic and
 diazotetronic acids. Synthesis of 2-substituted 2H-1,2,3-triazoles.
;
_journal_issue 33
_journal_name_full 'Organic &amp; biomolecular chemistry'
_journal_page_first 5535
_journal_page_last 5545
_journal_paper_doi 10.1039/c3ob40708j
_journal_volume 11
_journal_year 2013
_chemical_formula_moiety 'C22 H21 N5 O2, C4 H8 O2'
_chemical_formula_sum 'C26 H29 N5 O4'
_chemical_formula_weight 475.54
_chemical_melting_point 470(3)
_chemical_name_systematic
;
(3aRS,6aRS)-6a-Hydroxy-2-(4-methylphenyl)-3a-[4-(4-methylphenyl)-
2H-1,2,3-triazol-2-yl]-3,5,6,6a-tetrahydropyrrolo[3,4-b]pyrrole-4(3H)-one
;
_space_group_crystal_system triclinic
_space_group_IT_number 2
_space_group_name_Hall '-P 1'
_space_group_name_H-M_alt 'P -1'
_symmetry_space_group_name_Hall '-P 1'
_symmetry_space_group_name_H-M 'P -1'
_atom_sites_solution_hydrogens geom
_atom_sites_solution_primary direct
_atom_sites_solution_secondary difmap
_audit_creation_date 2011-12-23
_audit_creation_method
;
Olex2 1.1-beta
(compiled 2011.11.01 svn.r2039, GUI svn.r3906)
;
_cell_angle_alpha 94.869(4)
_cell_angle_beta 113.495(4)
_cell_angle_gamma 104.707(4)
_cell_formula_units_Z 2
_cell_length_a 10.9436(5)
_cell_length_b 11.0673(6)
_cell_length_c 11.6719(5)
_cell_measurement_reflns_used 5233
_cell_measurement_temperature 120
_cell_measurement_theta_max 32.7898
_cell_measurement_theta_min 3.0213
_cell_volume 1226.08(12)
_computing_cell_refinement
;
CrysAlisPro, Agilent Technologies,
Version 1.171.35.15 (release 03-08-2011 CrysAlis171 .NET)
(compiled Aug 3 2011,13:03:54)
;
_computing_data_collection
;
CrysAlisPro, Agilent Technologies,
Version 1.171.35.15 (release 03-08-2011 CrysAlis171 .NET)
(compiled Aug 3 2011,13:03:54)
;
_computing_data_reduction
;
CrysAlisPro, Agilent Technologies,
Version 1.171.35.15 (release 03-08-2011 CrysAlis171 .NET)
(compiled Aug 3 2011,13:03:54)
;
_computing_molecular_graphics
;
O. V. Dolomanov, L. J. Bourhis, R. J. Gildea, J. A. K. Howard and H. Puschmann,
OLEX2: a complete structure solution, refinement and analysis program.
J. Appl. Cryst. (2009). 42, 339-341.
;
_computing_publication_material
;
O. V. Dolomanov, L. J. Bourhis, R. J. Gildea, J. A. K. Howard and H. Puschmann,
OLEX2: a complete structure solution, refinement and analysis program.
J. Appl. Cryst. (2009). 42, 339-341.
;
_computing_structure_refinement
;
XL, G.M. Sheldrick, Acta Cryst.
(2008). A64, 112-122
;
_computing_structure_solution
;
XS, G.M. Sheldrick, Acta Cryst.
(2008). A64, 112-122
;
_diffrn_ambient_temperature 120
_diffrn_detector CCD
_diffrn_detector_area_resol_mean 16.1511
_diffrn_detector_type Sapphire3
_diffrn_measured_fraction_theta_full 0.999
_diffrn_measured_fraction_theta_max 0.999
_diffrn_measurement_details
;
1 omega -103.00 -77.00 1.0000 10.0000
omega____ theta____ kappa____ phi______ frames
- -27.3632 -179.0000 90.0000 26

2 omega -92.00 -8.00 1.0000 10.0000
omega____ theta____ kappa____ phi______ frames
- -27.3632 -38.0000 30.0000 84

3 omega -71.00 -34.00 1.0000 10.0000
omega____ theta____ kappa____ phi______ frames
- -27.3632 -179.0000 -120.0000 37

4 omega -43.00 45.00 1.0000 10.0000
omega____ theta____ kappa____ phi______ frames
- -27.3632 38.0000 -150.0000 88

5 omega -40.00 -6.00 1.0000 10.0000
omega____ theta____ kappa____ phi______ frames
- -27.3632 -57.0000 60.0000 34

6 omega -63.00 -32.00 1.0000 10.0000
omega____ theta____ kappa____ phi______ frames
- -27.3632 179.0000 -180.0000 31

7 omega -104.00 -78.00 1.0000 10.0000
omega____ theta____ kappa____ phi______ frames
- -27.3632 179.0000 -180.0000 26

8 omega 5.00 69.00 1.0000 10.0000
omega____ theta____ kappa____ phi______ frames
- 27.9882 -100.0000 30.0000 64

9 omega 56.00 82.00 1.0000 10.0000
omega____ theta____ kappa____ phi______ frames
- 27.9882 179.0000 0.0000 26

10 omega 70.00 96.00 1.0000 10.0000
omega____ theta____ kappa____ phi______ frames
- 27.9882 77.0000 120.0000 26

11 omega -1.00 25.00 1.0000 10.0000
omega____ theta____ kappa____ phi______ frames
- 27.9882 77.0000 120.0000 26

12 omega 44.00 70.00 1.0000 10.0000
omega____ theta____ kappa____ phi______ frames
- 27.9882 -100.0000 -120.0000 26

13 omega -96.00 -71.00 1.0000 10.0000
omega____ theta____ kappa____ phi______ frames
- -27.3632 -57.0000 150.0000 25

14 omega -96.00 -6.00 1.0000 10.0000
omega____ theta____ kappa____ phi______ frames
- -27.3632 -57.0000 -120.0000 90
;
_diffrn_measurement_device '3-circle diffractometer'
_diffrn_measurement_device_type 'Xcalibur, Sapphire3, Gemini ultra'
_diffrn_measurement_method \w-scan
_diffrn_orient_matrix_UB_11 0.0025908000
_diffrn_orient_matrix_UB_12 0.0610126000
_diffrn_orient_matrix_UB_13 0.0269996000
_diffrn_orient_matrix_UB_21 0.0691064000
_diffrn_orient_matrix_UB_22 0.0095575000
_diffrn_orient_matrix_UB_23 0.0470521000
_diffrn_orient_matrix_UB_31 0.0276031000
_diffrn_orient_matrix_UB_32 0.0279050000
_diffrn_orient_matrix_UB_33 -0.0406211000
_diffrn_radiation_collimation monochromator
_diffrn_radiation_monochromator graphite
_diffrn_radiation_type 'Mo K\a'
_diffrn_radiation_wavelength 0.7107
_diffrn_radiation_xray_symbol Mo
_diffrn_reflns_av_R_equivalents 0.0292
_diffrn_reflns_av_unetI/netI 0.0365
_diffrn_reflns_limit_h_max 14
_diffrn_reflns_limit_h_min -14
_diffrn_reflns_limit_k_max 15
_diffrn_reflns_limit_k_min -14
_diffrn_reflns_limit_l_max 15
_diffrn_reflns_limit_l_min -15
_diffrn_reflns_number 15824
_diffrn_reflns_theta_full 29.00
_diffrn_reflns_theta_max 29.00
_diffrn_reflns_theta_min 3.03
_diffrn_source 'Enhance (Mo) X-ray Source'
_diffrn_source_current n/a
_diffrn_source_type 'sealed tube'
_diffrn_source_voltage n/a
_exptl_absorpt_coefficient_mu 0.089
_exptl_absorpt_correction_T_max 1.00000
_exptl_absorpt_correction_T_min 0.91339
_exptl_absorpt_correction_type multi-scan
_exptl_absorpt_process_details
;
CrysAlisPro, Agilent Technologies,
Version 1.171.35.15 (release 03-08-2011 CrysAlis171 .NET)
(compiled Aug 3 2011,13:03:54)
Empirical absorption correction using spherical harmonics,
implemented in SCALE3 ABSPACK scaling algorithm.
;
_exptl_crystal_colour 'clear light colourless'
_exptl_crystal_colour_lustre clear
_exptl_crystal_colour_modifier light
_exptl_crystal_colour_primary colourless
_exptl_crystal_density_diffrn 1.288
_exptl_crystal_density_method 'not measured'
_exptl_crystal_description prism
_exptl_crystal_F_000 504
_exptl_crystal_size_max 0.52
_exptl_crystal_size_mid 0.33
_exptl_crystal_size_min 0.28
_refine_diff_density_max 0.377
_refine_diff_density_min -0.273
_refine_diff_density_rms 0.054
_refine_ls_extinction_method none
_refine_ls_goodness_of_fit_ref 1.010
_refine_ls_hydrogen_treatment mixed
_refine_ls_matrix_type full
_refine_ls_number_parameters 432
_refine_ls_number_reflns 6486
_refine_ls_number_restraints 0
_refine_ls_restrained_S_all 1.010
_refine_ls_R_factor_all 0.0574
_refine_ls_R_factor_gt 0.0458
_refine_ls_shift/su_max 0.000
_refine_ls_shift/su_mean 0.000
_refine_ls_structure_factor_coef Fsqd
_refine_ls_weighting_details 'calc w=1/[\s^2^(Fo^2^)+(0.0600P)^2^+0.4000P] where P=(Fo^2^+2Fc^2^)/3'
_refine_ls_weighting_scheme calc
_refine_ls_wR_factor_gt 0.1136
_refine_ls_wR_factor_ref 0.1232
_reflns_number_gt 5298
_reflns_number_total 6486
_reflns_threshold_expression >2sigma(I)
_cod_data_source_file c3ob40708j.txt
_cod_data_source_block 3a_dax41
_cod_depositor_comments
;
The following automatic conversions were performed:

'_chemical_melting_point' value '194-200 C' was changed to '470(3)' -
it was converted from degrees Celsius(C) to Kelvins(K), the average
value was taken and precision was estimated.

Automatic conversion script
Id: cif_fix_values 1891 2012-01-12 08:04:46Z andrius 
;
_cod_original_cell_volume 1226.08(10)
_cod_database_code 7153013
_reflns_odcompleteness_completeness 99.91
_reflns_odcompleteness_iscentric 1
_reflns_odcompleteness_theta 30.93

loop_
_space_group_symop_id
_space_group_symop_operation_xyz
1 'x, y, z'
2 '-x, -y, -z'

loop_
_atom_site_label
_atom_site_type_symbol
_atom_site_fract_x
_atom_site_fract_y
_atom_site_fract_z
_atom_site_U_iso_or_equiv
_atom_site_adp_type
_atom_site_occupancy
_atom_site_symmetry_multiplicity
_atom_site_calc_flag
O1 O 0.47985(9) 0.38710(9) 0.10555(8) 0.01747(19) Uani 1 1 d
O2 O -0.00910(9) 0.32201(8) -0.03204(8) 0.01534(18) Uani 1 1 d
O3 O 0.57899(11) 0.82708(9) 0.29106(9) 0.0254(2) Uani 1 1 d
O4 O 0.6211(2) 0.64888(14) 0.34738(15) 0.0662(5) Uani 1 1 d
N1 N 0.31637(11) 0.46008(10) -0.04104(9) 0.0159(2) Uani 1 1 d
N2 N 0.15864(10) 0.51008(10) 0.11414(9) 0.0137(2) Uani 1 1 d
N3 N 0.19633(10) 0.19672(9) 0.03944(9) 0.0134(2) Uani 1 1 d
N4 N 0.19273(11) 0.11288(10) 0.11484(10) 0.0169(2) Uani 1 1 d
N5 N 0.17065(11) 0.14801(10) -0.07957(9) 0.0163(2) Uani 1 1 d
C1 C 0.36134(12) 0.39637(11) 0.05152(11) 0.0139(2) Uani 1 1 d
C2 C 0.23926(12) 0.33392(11) 0.08378(10) 0.0123(2) Uani 1 1 d
C3 C 0.27707(13) 0.37420(12) 0.22485(11) 0.0143(2) Uani 1 1 d
C4 C 0.23526(12) 0.49427(11) 0.22554(11) 0.0134(2) Uani 1 1 d
C5 C 0.12917(12) 0.40078(11) 0.01407(10) 0.0127(2) Uani 1 1 d
C6 C 0.16853(13) 0.44975(12) -0.08993(11) 0.0158(2) Uani 1 1 d
C7 C 0.27877(12) 0.58494(12) 0.34468(11) 0.0148(2) Uani 1 1 d
C8 C 0.28419(14) 0.71264(13) 0.34519(12) 0.0202(3) Uani 1 1 d
C9 C 0.32898(15) 0.79701(13) 0.45944(13) 0.0240(3) Uani 1 1 d
C10 C 0.36601(14) 0.75627(13) 0.57554(12) 0.0218(3) Uani 1 1 d
C11 C 0.35727(13) 0.62858(13) 0.57391(12) 0.0196(3) Uani 1 1 d
C12 C 0.31666(13) 0.54410(12) 0.46054(11) 0.0170(2) Uani 1 1 d
C13 C 0.41692(18) 0.84879(17) 0.69988(14) 0.0316(3) Uani 1 1 d
C14 C 0.15961(13) 0.00163(12) 0.03800(12) 0.0178(2) Uani 1 1 d
C15 C 0.14585(12) 0.02219(11) -0.08327(11) 0.0144(2) Uani 1 1 d
C16 C 0.10935(12) -0.06904(12) -0.19970(11) 0.0153(2) Uani 1 1 d
C17 C 0.10980(14) -0.02677(13) -0.30932(12) 0.0195(3) Uani 1 1 d
C18 C 0.07062(14) -0.11406(13) -0.42031(12) 0.0216(3) Uani 1 1 d
C19 C 0.02965(13) -0.24512(13) -0.42690(12) 0.0203(3) Uani 1 1 d
C20 C 0.03209(14) -0.28698(13) -0.31641(13) 0.0211(3) Uani 1 1 d
C21 C 0.07145(13) -0.20073(12) -0.20469(12) 0.0184(2) Uani 1 1 d
C22 C -0.01783(18) -0.33818(16) -0.54956(14) 0.0295(3) Uani 1 1 d
C23 C 0.6883(2) 0.83005(19) 0.51135(16) 0.0365(4) Uani 1 1 d
C24 C 0.62755(17) 0.75754(15) 0.37697(16) 0.0317(3) Uani 1 1 d
C25 C 0.5205(2) 0.76306(16) 0.15814(15) 0.0330(3) Uani 1 1 d
C26 C 0.4714(3) 0.8538(2) 0.07631(17) 0.0472(5) Uani 1 1 d
H1 H 0.3742(18) 0.5016(17) -0.0688(16) 0.029(4) Uiso 1 1 d
H2 H -0.062(2) 0.369(2) -0.0647(19) 0.046(6) Uiso 1 1 d
H3A H 0.3767(16) 0.3894(15) 0.2798(15) 0.019(4) Uiso 1 1 d
H3B H 0.2219(17) 0.3094(16) 0.2522(15) 0.022(4) Uiso 1 1 d
H6A H 0.1541(15) 0.5311(15) -0.0995(14) 0.016(4) Uiso 1 1 d
H6B H 0.1149(17) 0.3885(16) -0.1729(16) 0.024(4) Uiso 1 1 d
H8 H 0.2602(17) 0.7449(16) 0.2641(16) 0.025(4) Uiso 1 1 d
H9 H 0.3375(19) 0.8848(19) 0.4576(17) 0.034(5) Uiso 1 1 d
H11 H 0.3816(17) 0.6000(15) 0.6536(16) 0.024(4) Uiso 1 1 d
H12 H 0.3139(17) 0.4590(17) 0.4630(15) 0.026(4) Uiso 1 1 d
H13A H 0.503(3) 0.846(3) 0.762(3) 0.080(8) Uiso 1 1 d
H13B H 0.340(3) 0.835(3) 0.736(3) 0.099(10) Uiso 1 1 d
H13C H 0.425(3) 0.926(3) 0.688(3) 0.098(10) Uiso 1 1 d
H14 H 0.1479(17) -0.0760(17) 0.0692(16) 0.026(4) Uiso 1 1 d
H17 H 0.1380(16) 0.0629(16) -0.3086(14) 0.020(4) Uiso 1 1 d
H18 H 0.0710(19) -0.0797(18) -0.4952(18) 0.037(5) Uiso 1 1 d
H20 H 0.0008(18) -0.3795(18) -0.3193(16) 0.031(4) Uiso 1 1 d
H21 H 0.0719(17) -0.2321(16) -0.1269(16) 0.028(4) Uiso 1 1 d
H22A H -0.106(3) -0.398(3) -0.574(2) 0.082(8) Uiso 1 1 d
H22B H -0.033(3) -0.295(3) -0.619(3) 0.103(10) Uiso 1 1 d
H22C H 0.053(3) -0.381(3) -0.542(3) 0.084(8) Uiso 1 1 d
H23A H 0.625(3) 0.797(3) 0.551(3) 0.090(9) Uiso 1 1 d
H23B H 0.783(3) 0.822(2) 0.564(2) 0.074(8) Uiso 1 1 d
H23C H 0.699(3) 0.918(3) 0.518(3) 0.097(10) Uiso 1 1 d
H25A H 0.446(2) 0.684(2) 0.145(2) 0.061(7) Uiso 1 1 d
H25B H 0.598(2) 0.742(2) 0.146(2) 0.057(6) Uiso 1 1 d
H26A H 0.400(3) 0.872(2) 0.090(2) 0.062(7) Uiso 1 1 d
H26B H 0.428(3) 0.808(2) -0.012(2) 0.066(7) Uiso 1 1 d
H26C H 0.561(4) 0.938(3) 0.095(3) 0.110(11) Uiso 1 1 d

loop_
_atom_site_aniso_label
_atom_site_aniso_U_11
_atom_site_aniso_U_22
_atom_site_aniso_U_33
_atom_site_aniso_U_23
_atom_site_aniso_U_13
_atom_site_aniso_U_12
O1 0.0155(4) 0.0196(5) 0.0184(4) 0.0054(3) 0.0072(3) 0.0070(3)
O2 0.0130(4) 0.0137(4) 0.0162(4) 0.0027(3) 0.0036(3) 0.0040(3)
O3 0.0336(5) 0.0202(5) 0.0268(5) 0.0070(4) 0.0154(4) 0.0109(4)
O4 0.1182(14) 0.0335(7) 0.0578(9) 0.0194(7) 0.0354(9) 0.0433(9)
N1 0.0168(5) 0.0180(5) 0.0152(5) 0.0059(4) 0.0085(4) 0.0061(4)
N2 0.0144(4) 0.0133(5) 0.0123(4) 0.0011(4) 0.0048(4) 0.0048(4)
N3 0.0165(5) 0.0130(5) 0.0107(4) 0.0018(4) 0.0057(4) 0.0055(4)
N4 0.0209(5) 0.0143(5) 0.0159(5) 0.0053(4) 0.0076(4) 0.0063(4)
N5 0.0208(5) 0.0154(5) 0.0130(5) 0.0011(4) 0.0077(4) 0.0063(4)
C1 0.0161(5) 0.0125(5) 0.0126(5) 0.0002(4) 0.0065(4) 0.0040(4)
C2 0.0141(5) 0.0122(5) 0.0114(5) 0.0026(4) 0.0055(4) 0.0058(4)
C3 0.0172(5) 0.0157(6) 0.0107(5) 0.0024(4) 0.0054(4) 0.0076(4)
C4 0.0129(5) 0.0138(5) 0.0137(5) 0.0023(4) 0.0061(4) 0.0044(4)
C5 0.0135(5) 0.0127(5) 0.0112(5) 0.0020(4) 0.0044(4) 0.0052(4)
C6 0.0183(6) 0.0184(6) 0.0117(5) 0.0050(4) 0.0062(4) 0.0074(5)
C7 0.0140(5) 0.0157(6) 0.0132(5) 0.0002(4) 0.0046(4) 0.0056(4)
C8 0.0242(6) 0.0185(6) 0.0160(6) 0.0021(5) 0.0060(5) 0.0089(5)
C9 0.0293(7) 0.0167(6) 0.0211(6) -0.0011(5) 0.0058(5) 0.0096(5)
C10 0.0195(6) 0.0254(7) 0.0158(6) -0.0036(5) 0.0032(5) 0.0092(5)
C11 0.0184(6) 0.0259(7) 0.0131(5) 0.0017(5) 0.0046(5) 0.0092(5)
C12 0.0181(6) 0.0173(6) 0.0142(5) 0.0022(5) 0.0049(4) 0.0071(5)
C13 0.0358(8) 0.0314(8) 0.0176(6) -0.0081(6) 0.0014(6) 0.0156(7)
C14 0.0224(6) 0.0154(6) 0.0170(6) 0.0043(5) 0.0089(5) 0.0072(5)
C15 0.0139(5) 0.0128(5) 0.0163(5) 0.0023(4) 0.0066(4) 0.0043(4)
C16 0.0149(5) 0.0152(6) 0.0146(5) 0.0003(4) 0.0059(4) 0.0046(4)
C17 0.0242(6) 0.0157(6) 0.0187(6) 0.0031(5) 0.0095(5) 0.0064(5)
C18 0.0277(7) 0.0225(7) 0.0162(6) 0.0042(5) 0.0105(5) 0.0089(5)
C19 0.0204(6) 0.0218(6) 0.0171(6) -0.0014(5) 0.0072(5) 0.0072(5)
C20 0.0257(6) 0.0144(6) 0.0223(6) 0.0007(5) 0.0110(5) 0.0049(5)
C21 0.0230(6) 0.0152(6) 0.0182(6) 0.0028(5) 0.0106(5) 0.0055(5)
C22 0.0373(8) 0.0266(8) 0.0204(7) -0.0053(6) 0.0114(6) 0.0082(6)
C23 0.0433(9) 0.0401(10) 0.0326(8) 0.0166(7) 0.0164(7) 0.0210(8)
C24 0.0389(8) 0.0260(8) 0.0408(8) 0.0163(7) 0.0225(7) 0.0157(6)
C25 0.0458(9) 0.0232(8) 0.0297(8) -0.0001(6) 0.0178(7) 0.0100(7)
C26 0.0661(13) 0.0508(12) 0.0247(8) 0.0015(8) 0.0116(8) 0.0339(11)

loop_
_atom_type_symbol
_atom_type_description
_atom_type_scat_dispersion_real
_atom_type_scat_dispersion_imag
_atom_type_scat_source
C C 0.0033 0.0016 'International Tables Vol C Tables 4.2.6.8 and 6.1.1.4'
H H 0.0000 0.0000 'International Tables Vol C Tables 4.2.6.8 and 6.1.1.4'
N N 0.0061 0.0033 'International Tables Vol C Tables 4.2.6.8 and 6.1.1.4'
O O 0.0106 0.0060 'International Tables Vol C Tables 4.2.6.8 and 6.1.1.4'

loop_
_geom_angle_atom_site_label_1
_geom_angle_atom_site_label_2
_geom_angle_atom_site_label_3
_geom_angle
C5 O2 H2 106.5(14)
C24 O3 C25 115.46(12)
C1 N1 C6 115.01(10)
C1 N1 H1 119.7(11)
C6 N1 H1 125.2(11)
C4 N2 C5 110.20(9)
N4 N3 C2 123.71(9)
N5 N3 N4 115.75(10)
N5 N3 C2 120.24(9)
C14 N4 N3 103.12(10)
N3 N5 C15 103.84(9)
O1 C1 N1 127.46(11)
O1 C1 C2 123.55(10)
N1 C1 C2 108.99(10)
N3 C2 C1 108.17(9)
N3 C2 C3 113.61(9)
N3 C2 C5 115.82(9)
C1 C2 C5 102.17(9)
C3 C2 C1 112.00(9)
C3 C2 C5 104.56(9)
C2 C3 H3A 112.5(9)
C2 C3 H3B 110.9(9)
C4 C3 C2 101.06(9)
C4 C3 H3A 112.9(9)
C4 C3 H3B 111.0(10)
H3A C3 H3B 108.3(12)
N2 C4 C3 114.86(10)
N2 C4 C7 123.13(11)
C7 C4 C3 122.00(10)
O2 C5 N2 110.41(9)
O2 C5 C2 113.25(9)
O2 C5 C6 114.04(9)
N2 C5 C2 103.55(8)
N2 C5 C6 109.87(9)
C6 C5 C2 105.11(9)
N1 C6 C5 102.96(9)
N1 C6 H6A 111.6(9)
N1 C6 H6B 109.7(10)
C5 C6 H6A 110.6(9)
C5 C6 H6B 111.9(9)
H6A C6 H6B 109.9(13)
C8 C7 C4 121.28(11)
C8 C7 C12 118.81(11)
C12 C7 C4 119.90(11)
C7 C8 H8 120.5(10)
C9 C8 C7 120.11(12)
C9 C8 H8 119.4(10)
C8 C9 C10 121.23(12)
C8 C9 H9 118.2(11)
C10 C9 H9 120.5(11)
C9 C10 C13 121.07(13)
C11 C10 C9 118.32(12)
C11 C10 C13 120.60(12)
C10 C11 C12 120.92(12)
C10 C11 H11 118.5(10)
C12 C11 H11 120.6(10)
C7 C12 H12 120.7(10)
C11 C12 C7 120.56(12)
C11 C12 H12 118.8(10)
C10 C13 H13A 112.5(16)
C10 C13 H13B 111.8(17)
C10 C13 H13C 111(2)
H13A C13 H13B 111(2)
H13A C13 H13C 110(3)
H13B C13 H13C 101(2)
N4 C14 C15 109.57(11)
N4 C14 H14 119.9(10)
C15 C14 H14 130.5(10)
N5 C15 C14 107.71(10)
N5 C15 C16 121.98(10)
C14 C15 C16 130.31(11)
C17 C16 C15 120.92(11)
C21 C16 C15 120.90(11)
C21 C16 C17 118.18(11)
C16 C17 H17 120.5(9)
C18 C17 C16 120.45(12)
C18 C17 H17 119.1(9)
C17 C18 C19 121.69(12)
C17 C18 H18 117.4(11)
C19 C18 H18 120.9(11)
C18 C19 C20 117.70(12)
C18 C19 C22 120.86(12)
C20 C19 C22 121.43(13)
C19 C20 H20 119.2(10)
C21 C20 C19 121.18(12)
C21 C20 H20 119.5(10)
C16 C21 H21 119.0(10)
C20 C21 C16 120.76(11)
C20 C21 H21 120.2(10)
C19 C22 H22A 112.4(16)
C19 C22 H22B 110.3(19)
C19 C22 H22C 110.2(16)
H22A C22 H22B 103(2)
H22A C22 H22C 111(2)
H22B C22 H22C 110(2)
C24 C23 H23A 109.7(17)
C24 C23 H23B 111.4(15)
C24 C23 H23C 113.8(18)
H23A C23 H23B 109(2)
H23A C23 H23C 106(2)
H23B C23 H23C 107(2)
O3 C24 C23 112.52(13)
O4 C24 O3 122.86(16)
O4 C24 C23 124.62(15)
O3 C25 C26 108.22(13)
O3 C25 H25A 106.9(13)
O3 C25 H25B 106.5(13)
C26 C25 H25A 114.5(13)
C26 C25 H25B 110.4(13)
H25A C25 H25B 110.0(19)
C25 C26 H26A 108.5(14)
C25 C26 H26B 107.3(14)
C25 C26 H26C 109.5(17)
H26A C26 H26B 105(2)
H26A C26 H26C 115(2)
H26B C26 H26C 111(2)

loop_
_geom_bond_atom_site_label_1
_geom_bond_atom_site_label_2
_geom_bond_distance
O1 C1 1.2315(14)
O2 C5 1.3931(14)
O2 H2 0.87(2)
O3 C24 1.3394(17)
O3 C25 1.4526(18)
O4 C24 1.199(2)
N1 C1 1.3372(15)
N1 C6 1.4544(16)
N1 H1 0.871(18)
N2 C4 1.2916(14)
N2 C5 1.4810(15)
N3 N4 1.3358(14)
N3 N5 1.3357(13)
N3 C2 1.4508(15)
N4 C14 1.3336(16)
N5 C15 1.3428(15)
C1 C2 1.5429(16)
C2 C3 1.5230(15)
C2 C5 1.5602(15)
C3 C4 1.5116(16)
C3 H3A 0.980(15)
C3 H3B 0.977(16)
C4 C7 1.4696(16)
C5 C6 1.5371(16)
C6 H6A 0.961(15)
C6 H6B 0.987(17)
C7 C8 1.3989(17)
C7 C12 1.3988(16)
C8 C9 1.3876(18)
C8 H8 1.000(16)
C9 C10 1.4009(19)
C9 H9 0.955(19)
C10 C11 1.3900(19)
C10 C13 1.5095(18)
C11 C12 1.3902(17)
C11 H11 0.965(16)
C12 H12 0.938(17)
C13 H13A 0.94(3)
C13 H13B 1.06(3)
C13 H13C 0.87(3)
C14 C15 1.4072(16)
C14 H14 0.960(17)
C15 C16 1.4681(16)
C16 C17 1.4004(17)
C16 C21 1.3996(17)
C17 C18 1.3892(18)
C17 H17 0.960(16)
C18 C19 1.3908(19)
C18 H18 0.984(19)
C19 C20 1.3996(18)
C19 C22 1.5050(18)
C20 C21 1.3890(18)
C20 H20 0.987(18)
C21 H21 0.998(17)
C22 H22A 0.94(3)
C22 H22B 0.96(3)
C22 H22C 0.99(3)
C23 C24 1.493(2)
C23 H23A 0.99(3)
C23 H23B 1.00(3)
C23 H23C 0.94(3)
C25 C26 1.496(2)
C25 H25A 0.99(2)
C25 H25B 0.99(2)
C26 H26A 0.92(3)
C26 H26B 0.97(3)
C26 H26C 1.10(3)

loop_
_geom_hbond_atom_site_label_D
_geom_hbond_atom_site_label_H
_geom_hbond_atom_site_label_A
_geom_hbond_distance_DH
_geom_hbond_distance_HA
_geom_hbond_distance_DA
_geom_hbond_angle_DHA
_geom_hbond_site_symmetry_A
N1 H1 O1 0.871(18) 1.972(18) 2.8356(14) 171.2(16) 2_665
O2 H2 N2 0.87(2) 1.90(2) 2.7651(13) 171(2) 2_565
